data_5000183
loop_
_publ_author_name
'Takahashi, I.'
'Onodera, A.'
'Shiozaki, Y.'

_publ_section_title
;
 Structural changes of thiourea in connection with its phase transitions:
 reappraisal of rigidity and libration of the molecule
;
_journal_issue 5
_journal_name_full 'Acta Crystallographica Section B'
_journal_page_first 661
_journal_page_last 664
_journal_paper_doi 10.1107/S0108768190006012
_journal_volume 46
_journal_year 1990
_chemical_formula_sum 'C H4 N2 S'
_space_group_IT_number 62
_symmetry_cell_setting orthorhombic
_symmetry_Int_Tables_number 62
_symmetry_space_group_name_Hall '-P 2c 2ab'
_symmetry_space_group_name_H-M 'P b n m'
_cell_angle_alpha 90
_cell_angle_beta 90
_cell_angle_gamma 90
_cell_formula_units_Z 4
_cell_length_a 5.488(3)
_cell_length_b 7.663(4)
_cell_length_c 8.564(4)
_cod_original_formula_sum 'C1 H4 N2 S1'
_cod_database_code 5000183

loop_
_symmetry_equiv_pos_site_id
_symmetry_equiv_pos_as_xyz
1 x,y,z
2 1/2-x,1/2+y,z
3 1/2+x,1/2-y,1/2+z
4 -x,-y,1/2+z
5 -x,-y,-z
6 -1/2+x,-1/2-y,-z
7 -1/2-x,-1/2+y,-1/2-z
8 x,y,-1/2-z

loop_
_atom_site_label
_atom_site_type_symbol
_atom_site_fract_x
_atom_site_fract_y
_atom_site_fract_z
S1 S 0.1142(1) -0.0075(1) 0.25000
C1 C -0.1616(6) 0.0904(4) 0.25000
N1 N -0.2748(5) 0.1311(3) 0.3822(2)
H1 H -0.430(6) 0.182(4) 0.381(3)
H2 H -0.218(5) 0.097(3) 0.468(3)
N1G* N -0.2748(5) 0.1311(3) 0.1178(2)
H1G* H -0.430(6) 0.182(4) 0.119(3)
H2G* H -0.218(5) 0.097(3) 0.032(3)

loop_
_atom_type_symbol
_atom_type_radius_bond
C 0.68
H 0.23
N 0.68
S 1.02
